data_7121600
loop_
_publ_author_name
'Qiu, Yuanyou'
'Zhong, Jiaxin'
'Du, Shan'
'Gao, Shuanhu'

_publ_section_title
;
 Synthetic studies on daphniglaucins.
;
_journal_issue 44
_journal_name_full 'Chemical communications (Cambridge, England)'
_journal_page_first 5554
_journal_page_last 5557
_journal_paper_doi 10.1039/c8cc03063d
_journal_volume 54
_journal_year 2018
_chemical_formula_sum 'C24 H34 O3'
_chemical_formula_weight 370.51
_space_group_IT_number 15
_space_group_name_Hall '-C 2yc'
_space_group_name_H-M_alt 'C 1 2/c 1'
_symmetry_cell_setting monoclinic
_symmetry_space_group_name_Hall '-C 2yc'
_symmetry_space_group_name_H-M 'C 1 2/c 1'
_atom_sites_solution_hydrogens geom
_atom_sites_solution_primary direct
_atom_sites_solution_secondary difmap
_audit_creation_method SHELXL-97
_audit_update_record
;
2018-04-08 deposited with the CCDC.
2018-05-03 downloaded from the CCDC.
;
_cell_angle_alpha 90.00
_cell_angle_beta 103.436(10)
_cell_angle_gamma 90.00
_cell_formula_units_Z 8
_cell_length_a 20.658(3)
_cell_length_b 8.0271(11)
_cell_length_c 26.312(4)
_cell_measurement_reflns_used 1416
_cell_measurement_temperature 296(2)
_cell_measurement_theta_max 18.63
_cell_measurement_theta_min 2.27
_cell_volume 4243.7(11)
_computing_structure_refinement 'SHELXL-97 (Sheldrick, 2008)'
_computing_structure_solution 'SHELXS-97 (Sheldrick, 2008)'
_diffrn_ambient_temperature 296(2)
_diffrn_measured_fraction_theta_full 0.997
_diffrn_measured_fraction_theta_max 0.997
_diffrn_measurement_device_type 'Bruker Apex II CCD'
_diffrn_radiation_monochromator graphite
_diffrn_radiation_source 'fine-focus sealed tube'
_diffrn_radiation_type MoK\a
_diffrn_radiation_wavelength 0.71073
_diffrn_reflns_av_R_equivalents 0.1258
_diffrn_reflns_av_sigmaI/netI 0.0777
_diffrn_reflns_limit_h_max 24
_diffrn_reflns_limit_h_min -24
_diffrn_reflns_limit_k_max 9
_diffrn_reflns_limit_k_min -9
_diffrn_reflns_limit_l_max 31
_diffrn_reflns_limit_l_min -31
_diffrn_reflns_number 24055
_diffrn_reflns_theta_full 25.01
_diffrn_reflns_theta_max 25.01
_diffrn_reflns_theta_min 1.59
_exptl_absorpt_coefficient_mu 0.074
_exptl_absorpt_correction_T_max 0.9875
_exptl_absorpt_correction_T_min 0.9759
_exptl_absorpt_correction_type multi-scan
_exptl_absorpt_process_details sadabs
_exptl_crystal_colour colorless
_exptl_crystal_density_diffrn 1.160
_exptl_crystal_density_method 'not measured'
_exptl_crystal_description block
_exptl_crystal_F_000 1616
_exptl_crystal_size_max 0.33
_exptl_crystal_size_mid 0.18
_exptl_crystal_size_min 0.17
_refine_diff_density_max 0.550
_refine_diff_density_min -0.228
_refine_diff_density_rms 0.041
_refine_ls_extinction_method none
_refine_ls_goodness_of_fit_ref 1.006
_refine_ls_hydrogen_treatment mixed
_refine_ls_matrix_type full
_refine_ls_number_parameters 252
_refine_ls_number_reflns 3734
_refine_ls_number_restraints 0
_refine_ls_restrained_S_all 1.006
_refine_ls_R_factor_all 0.1602
_refine_ls_R_factor_gt 0.0655
_refine_ls_shift/su_max 0.000
_refine_ls_shift/su_mean 0.000
_refine_ls_structure_factor_coef Fsqd
_refine_ls_weighting_details 'calc w=1/[\s^2^(Fo^2^)+(0.0781P)^2^+4.3100P] where P=(Fo^2^+2Fc^2^)/3'
_refine_ls_weighting_scheme calc
_refine_ls_wR_factor_gt 0.1509
_refine_ls_wR_factor_ref 0.2022
_reflns_number_gt 1737
_reflns_number_total 3734
_reflns_threshold_expression >2sigma(I)
_cod_data_source_file c8cc03063d2.cif
_cod_data_source_block z_CCDC1
_cod_depositor_comments
;
The following automatic conversions were performed:

'_symmetry_cell_setting' value 'Monoclinic' changed to 'monoclinic'
according to
/home/data/users/saulius/crontab/automatic-downloads/rss-feeds/RSC/lib/dictionaries/cif_core.dic
dictionary named 'cif_core.dic' version 2.4.2 from 2011-04-26.

Automatic conversion script
Id: cif_fix_values 4973 2017-02-22 13:04:09Z antanas 

 Adding full bibliography for 7121599--7121601.cif.
;
_cod_original_cell_volume 4243.8(11)
_cod_original_sg_symbol_H-M C2/c
_cod_database_code 7121600

loop_
_symmetry_equiv_pos_as_xyz
'x, y, z'
'-x, y, -z+1/2'
'x+1/2, y+1/2, z'
'-x+1/2, y+1/2, -z+1/2'
'-x, -y, -z'
'x, -y, z-1/2'
'-x+1/2, -y+1/2, -z'
'x+1/2, -y+1/2, z-1/2'

loop_
_atom_site_label
_atom_site_type_symbol
_atom_site_fract_x
_atom_site_fract_y
_atom_site_fract_z
_atom_site_U_iso_or_equiv
_atom_site_adp_type
_atom_site_occupancy
_atom_site_symmetry_multiplicity
_atom_site_calc_flag
_atom_site_refinement_flags
O1 O 0.76272(16) 0.9407(4) 0.19892(12) 0.0750(9) Uani 1 1 d .
H1B H 0.762(2) 1.019(6) 0.228(2) 0.117(19) Uiso 1 1 d .
O2 O 0.72681(16) 0.6452(4) 0.21974(10) 0.0698(9) Uani 1 1 d .
H2B H 0.750(2) 0.750(6) 0.2236(18) 0.106(19) Uiso 1 1 d .
O3 O 0.50120(13) 0.3037(3) 0.17332(11) 0.0648(8) Uani 1 1 d .
C1 C 0.4056(2) 0.0070(7) 0.21499(17) 0.0813(14) Uani 1 1 d .
H1A H 0.4121 0.0522 0.2483 0.098 Uiso 1 1 calc R
C2 C 0.3843(3) -0.1561(7) 0.2063(2) 0.0974(17) Uani 1 1 d .
H2A H 0.3762 -0.2194 0.2337 0.117 Uiso 1 1 calc R
C3 C 0.3753(2) -0.2229(6) 0.1589(3) 0.0897(16) Uani 1 1 d .
H3A H 0.3604 -0.3321 0.1532 0.108 Uiso 1 1 calc R
C4 C 0.3879(3) -0.1308(7) 0.1189(2) 0.0932(16) Uani 1 1 d .
H4A H 0.3825 -0.1777 0.0858 0.112 Uiso 1 1 calc R
C5 C 0.4086(2) 0.0300(6) 0.12725(18) 0.0772(13) Uani 1 1 d .
H5A H 0.4170 0.0918 0.0996 0.093 Uiso 1 1 calc R
C6 C 0.41737(18) 0.1026(5) 0.17499(16) 0.0546(10) Uani 1 1 d .
C7 C 0.4373(2) 0.2809(5) 0.1830(2) 0.0801(14) Uani 1 1 d .
H7A H 0.4053 0.3505 0.1596 0.096 Uiso 1 1 calc R
H7B H 0.4379 0.3135 0.2186 0.096 Uiso 1 1 calc R
C8 C 0.51663(19) 0.4740(5) 0.16736(16) 0.0609(11) Uani 1 1 d .
H8A H 0.5137 0.5359 0.1984 0.073 Uiso 1 1 calc R
H8B H 0.4851 0.5215 0.1377 0.073 Uiso 1 1 calc R
C9 C 0.58536(19) 0.4858(5) 0.15892(16) 0.0574(10) Uani 1 1 d .
H9A H 0.5893 0.4121 0.1306 0.069 Uiso 1 1 calc R
H9B H 0.6169 0.4489 0.1902 0.069 Uiso 1 1 calc R
C10 C 0.60283(18) 0.6631(4) 0.14584(14) 0.0473(9) Uani 1 1 d .
H10A H 0.6071 0.7318 0.1768 0.057 Uiso 1 1 calc R
H10B H 0.5664 0.7075 0.1192 0.057 Uiso 1 1 calc R
C11 C 0.66744(17) 0.6766(4) 0.12641(12) 0.0401(8) Uani 1 1 d .
C12 C 0.65913(17) 0.5771(4) 0.07586(13) 0.0427(9) Uani 1 1 d .
C13 C 0.7022(2) 0.4662(5) 0.06529(16) 0.0654(12) Uani 1 1 d .
H13A H 0.7435 0.4446 0.0875 0.079 Uiso 1 1 calc R
C14 C 0.6775(2) 0.3800(6) 0.01408(17) 0.0766(13) Uani 1 1 d .
H14A H 0.6655 0.2653 0.0191 0.092 Uiso 1 1 calc R
H14B H 0.7106 0.3821 -0.0067 0.092 Uiso 1 1 calc R
C15 C 0.6177(3) 0.4806(7) -0.01092(18) 0.0957(17) Uani 1 1 d .
H15A H 0.5814 0.4081 -0.0276 0.115 Uiso 1 1 calc R
H15B H 0.6280 0.5545 -0.0371 0.115 Uiso 1 1 calc R
C16 C 0.5985(2) 0.5799(5) 0.03191(15) 0.0638(11) Uani 1 1 d .
H16A H 0.5660 0.5104 0.0439 0.077 Uiso 1 1 calc R
C17 C 0.5624(3) 0.7382(6) 0.01378(18) 0.0908(16) Uani 1 1 d .
H17A H 0.5275 0.7535 0.0324 0.109 Uiso 1 1 calc R
H17B H 0.5413 0.7278 -0.0231 0.109 Uiso 1 1 calc R
C18 C 0.6072(2) 0.8943(5) 0.02175(15) 0.0729(13) Uani 1 1 d .
H18A H 0.6480 0.8708 0.0108 0.088 Uiso 1 1 calc R
H18B H 0.5845 0.9850 0.0005 0.088 Uiso 1 1 calc R
C19 C 0.6234(2) 0.9447(4) 0.07831(14) 0.0522(10) Uani 1 1 d .
C20 C 0.68369(18) 0.8677(4) 0.11614(13) 0.0449(9) Uani 1 1 d .
C21 C 0.74514(19) 0.8820(5) 0.09244(15) 0.0614(11) Uani 1 1 d .
H21A H 0.7537 0.9972 0.0868 0.092 Uiso 1 1 calc R
H21B H 0.7368 0.8234 0.0598 0.092 Uiso 1 1 calc R
H21C H 0.7831 0.8341 0.1161 0.092 Uiso 1 1 calc R
C22 C 0.72435(19) 0.5947(5) 0.16735(13) 0.0538(10) Uani 1 1 d .
H22A H 0.7191 0.4746 0.1650 0.065 Uiso 1 1 calc R
H22B H 0.7664 0.6220 0.1590 0.065 Uiso 1 1 calc R
C23 C 0.6987(2) 0.9764(5) 0.16559(15) 0.0598(11) Uani 1 1 d .
H23A H 0.6971 1.0928 0.1555 0.072 Uiso 1 1 calc R
H23B H 0.6646 0.9580 0.1849 0.072 Uiso 1 1 calc R
C24 C 0.5830(2) 1.0519(5) 0.09301(19) 0.0822(14) Uani 1 1 d .
H24C H 0.5464 1.0931 0.0687 0.099 Uiso 1 1 calc R
H24A H 0.5912 1.0865 0.1277 0.099 Uiso 1 1 calc R

loop_
_atom_site_aniso_label
_atom_site_aniso_U_11
_atom_site_aniso_U_22
_atom_site_aniso_U_33
_atom_site_aniso_U_23
_atom_site_aniso_U_13
_atom_site_aniso_U_12
O1 0.087(2) 0.067(2) 0.0581(19) -0.0116(16) -0.0095(17) -0.0108(17)
O2 0.092(2) 0.068(2) 0.0399(16) 0.0058(15) -0.0040(15) 0.0001(18)
O3 0.0583(18) 0.0547(17) 0.089(2) 0.0037(15) 0.0317(15) -0.0106(14)
C1 0.090(4) 0.101(4) 0.054(3) 0.000(3) 0.019(3) -0.016(3)
C2 0.109(5) 0.086(4) 0.100(4) 0.029(4) 0.031(4) -0.010(3)
C3 0.071(3) 0.057(3) 0.138(5) 0.005(4) 0.017(4) -0.006(2)
C4 0.098(4) 0.087(4) 0.092(4) -0.033(3) 0.019(3) -0.009(3)
C5 0.094(4) 0.081(3) 0.061(3) -0.005(3) 0.028(3) -0.015(3)
C6 0.046(2) 0.056(2) 0.064(3) -0.002(2) 0.016(2) -0.0053(19)
C7 0.066(3) 0.073(3) 0.110(4) -0.018(3) 0.039(3) -0.019(2)
C8 0.060(3) 0.053(3) 0.071(3) 0.001(2) 0.018(2) -0.007(2)
C9 0.057(3) 0.050(2) 0.069(3) 0.010(2) 0.021(2) -0.0024(19)
C10 0.054(2) 0.043(2) 0.046(2) 0.0012(17) 0.0154(19) -0.0019(17)
C11 0.041(2) 0.0383(19) 0.0385(19) 0.0008(16) 0.0042(16) -0.0014(16)
C12 0.042(2) 0.041(2) 0.045(2) 0.0020(17) 0.0081(18) 0.0008(17)
C13 0.056(3) 0.074(3) 0.064(3) -0.009(2) 0.009(2) 0.011(2)
C14 0.098(4) 0.068(3) 0.067(3) -0.017(2) 0.028(3) 0.007(3)
C15 0.104(4) 0.103(4) 0.068(3) -0.031(3) -0.005(3) 0.019(3)
C16 0.067(3) 0.063(3) 0.053(3) -0.008(2) -0.003(2) 0.010(2)
C17 0.105(4) 0.076(3) 0.071(3) -0.006(3) -0.020(3) 0.006(3)
C18 0.086(3) 0.065(3) 0.054(3) 0.009(2) -0.013(2) -0.002(2)
C19 0.062(3) 0.039(2) 0.051(2) 0.0088(18) 0.004(2) -0.0043(19)
C20 0.053(2) 0.039(2) 0.041(2) -0.0024(16) 0.0079(18) -0.0062(17)
C21 0.057(3) 0.064(3) 0.061(3) 0.003(2) 0.011(2) -0.015(2)
C22 0.061(3) 0.050(2) 0.044(2) 0.0025(18) -0.001(2) 0.0027(19)
C23 0.073(3) 0.047(2) 0.053(2) -0.0050(19) 0.003(2) -0.007(2)
C24 0.084(3) 0.062(3) 0.091(4) 0.006(3) 0.002(3) 0.019(3)

loop_
_atom_type_symbol
_atom_type_description
_atom_type_scat_dispersion_real
_atom_type_scat_dispersion_imag
_atom_type_scat_source
C C 0.0033 0.0016 'International Tables Vol C Tables 4.2.6.8 and 6.1.1.4'
H H 0.0000 0.0000 'International Tables Vol C Tables 4.2.6.8 and 6.1.1.4'
O O 0.0106 0.0060 'International Tables Vol C Tables 4.2.6.8 and 6.1.1.4'

loop_
_geom_angle_atom_site_label_1
_geom_angle_atom_site_label_2
_geom_angle_atom_site_label_3
_geom_angle
C23 O1 H1B 100(3)
C22 O2 H2B 105(3)
C7 O3 C8 112.8(3)
C6 C1 C2 120.6(5)
C6 C1 H1A 119.7
C2 C1 H1A 119.7
C3 C2 C1 120.4(5)
C3 C2 H2A 119.8
C1 C2 H2A 119.8
C2 C3 C4 119.8(5)
C2 C3 H3A 120.1
C4 C3 H3A 120.1
C5 C4 C3 119.9(5)
C5 C4 H4A 120.0
C3 C4 H4A 120.0
C6 C5 C4 121.7(5)
C6 C5 H5A 119.1
C4 C5 H5A 119.1
C5 C6 C1 117.5(4)
C5 C6 C7 121.1(4)
C1 C6 C7 121.4(4)
O3 C7 C6 109.8(3)
O3 C7 H7A 109.7
C6 C7 H7A 109.7
O3 C7 H7B 109.7
C6 C7 H7B 109.7
H7A C7 H7B 108.2
O3 C8 C9 108.9(3)
O3 C8 H8A 109.9
C9 C8 H8A 109.9
O3 C8 H8B 109.9
C9 C8 H8B 109.9
H8A C8 H8B 108.3
C8 C9 C10 112.1(3)
C8 C9 H9A 109.2
C10 C9 H9A 109.2
C8 C9 H9B 109.2
C10 C9 H9B 109.2
H9A C9 H9B 107.9
C9 C10 C11 114.1(3)
C9 C10 H10A 108.7
C11 C10 H10A 108.7
C9 C10 H10B 108.7
C11 C10 H10B 108.7
H10A C10 H10B 107.6
C12 C11 C10 108.8(3)
C12 C11 C22 107.3(3)
C10 C11 C22 108.5(3)
C12 C11 C20 109.8(3)
C10 C11 C20 110.7(3)
C22 C11 C20 111.6(3)
C13 C12 C16 109.2(3)
C13 C12 C11 125.9(3)
C16 C12 C11 124.8(3)
C12 C13 C14 113.1(4)
C12 C13 H13A 123.5
C14 C13 H13A 123.5
C13 C14 C15 102.8(3)
C13 C14 H14A 111.2
C15 C14 H14A 111.2
C13 C14 H14B 111.2
C15 C14 H14B 111.2
H14A C14 H14B 109.1
C14 C15 C16 106.9(4)
C14 C15 H15A 110.3
C16 C15 H15A 110.3
C14 C15 H15B 110.3
C16 C15 H15B 110.3
H15A C15 H15B 108.6
C12 C16 C17 121.8(3)
C12 C16 C15 104.7(3)
C17 C16 C15 114.2(4)
C12 C16 H16A 104.9
C17 C16 H16A 104.9
C15 C16 H16A 104.9
C16 C17 C18 114.0(4)
C16 C17 H17A 108.7
C18 C17 H17A 108.7
C16 C17 H17B 108.7
C18 C17 H17B 108.7
H17A C17 H17B 107.6
C19 C18 C17 110.0(4)
C19 C18 H18A 109.7
C17 C18 H18A 109.7
C19 C18 H18B 109.7
C17 C18 H18B 109.7
H18A C18 H18B 108.2
C24 C19 C18 117.1(4)
C24 C19 C20 123.2(4)
C18 C19 C20 119.7(3)
C19 C20 C23 107.1(3)
C19 C20 C21 109.2(3)
C23 C20 C21 106.1(3)
C19 C20 C11 108.9(3)
C23 C20 C11 114.1(3)
C21 C20 C11 111.2(3)
C20 C21 H21A 109.5
C20 C21 H21B 109.5
H21A C21 H21B 109.5
C20 C21 H21C 109.5
H21A C21 H21C 109.5
H21B C21 H21C 109.5
O2 C22 C11 113.8(3)
O2 C22 H22A 108.8
C11 C22 H22A 108.8
O2 C22 H22B 108.8
C11 C22 H22B 108.8
H22A C22 H22B 107.7
O1 C23 C20 112.3(3)
O1 C23 H23A 109.1
C20 C23 H23A 109.1
O1 C23 H23B 109.1
C20 C23 H23B 109.1
H23A C23 H23B 107.9
C19 C24 H24C 120.0
C19 C24 H24A 120.0
H24C C24 H24A 120.0

loop_
_geom_bond_atom_site_label_1
_geom_bond_atom_site_label_2
_geom_bond_distance
O1 C23 1.436(5)
O1 H1B 1.00(5)
O2 C22 1.426(4)
O2 H2B 0.96(5)
O3 C7 1.413(4)
O3 C8 1.421(4)
C1 C6 1.369(5)
C1 C2 1.383(7)
C1 H1A 0.9300
C2 C3 1.330(7)
C2 H2A 0.9300
C3 C4 1.361(7)
C3 H3A 0.9300
C4 C5 1.362(6)
C4 H4A 0.9300
C5 C6 1.358(5)
C5 H5A 0.9300
C6 C7 1.490(5)
C7 H7A 0.9700
C7 H7B 0.9700
C8 C9 1.490(5)
C8 H8A 0.9700
C8 H8B 0.9700
C9 C10 1.527(5)
C9 H9A 0.9700
C9 H9B 0.9700
C10 C11 1.540(5)
C10 H10A 0.9700
C10 H10B 0.9700
C11 C12 1.526(5)
C11 C22 1.545(5)
C11 C20 1.607(5)
C12 C13 1.334(5)
C12 C16 1.494(5)
C13 C14 1.495(5)
C13 H13A 0.9300
C14 C15 1.495(6)
C14 H14A 0.9700
C14 H14B 0.9700
C15 C16 1.506(5)
C15 H15A 0.9700
C15 H15B 0.9700
C16 C17 1.495(5)
C16 H16A 0.9800
C17 C18 1.543(6)
C17 H17A 0.9700
C17 H17B 0.9700
C18 C19 1.503(5)
C18 H18A 0.9700
C18 H18B 0.9700
C19 C24 1.318(5)
C19 C20 1.532(5)
C20 C23 1.537(5)
C20 C21 1.543(5)
C21 H21A 0.9600
C21 H21B 0.9600
C21 H21C 0.9600
C22 H22A 0.9700
C22 H22B 0.9700
C23 H23A 0.9700
C23 H23B 0.9700
C24 H24C 0.9300
C24 H24A 0.9300

loop_
_geom_torsion_atom_site_label_1
_geom_torsion_atom_site_label_2
_geom_torsion_atom_site_label_3
_geom_torsion_atom_site_label_4
_geom_torsion
C6 C1 C2 C3 0.5(8)
C1 C2 C3 C4 0.8(9)
C2 C3 C4 C5 -1.2(8)
C3 C4 C5 C6 0.2(8)
C4 C5 C6 C1 1.0(7)
C4 C5 C6 C7 -177.5(4)
C2 C1 C6 C5 -1.4(7)
C2 C1 C6 C7 177.1(5)
C8 O3 C7 C6 165.2(4)
C5 C6 C7 O3 -63.7(6)
C1 C6 C7 O3 117.8(5)
C7 O3 C8 C9 178.3(3)
O3 C8 C9 C10 173.4(3)
C8 C9 C10 C11 -168.8(3)
C9 C10 C11 C12 61.9(4)
C9 C10 C11 C22 -54.6(4)
C9 C10 C11 C20 -177.4(3)
C10 C11 C12 C13 -131.2(4)
C22 C11 C12 C13 -14.1(5)
C20 C11 C12 C13 107.4(4)
C10 C11 C12 C16 43.8(4)
C22 C11 C12 C16 161.0(3)
C20 C11 C12 C16 -77.5(4)
C16 C12 C13 C14 -0.2(5)
C11 C12 C13 C14 175.6(3)
C12 C13 C14 C15 11.4(5)
C13 C14 C15 C16 -17.7(5)
C13 C12 C16 C17 -142.4(4)
C11 C12 C16 C17 41.8(6)
C13 C12 C16 C15 -11.2(5)
C11 C12 C16 C15 173.1(3)
C14 C15 C16 C12 18.0(5)
C14 C15 C16 C17 153.6(4)
C12 C16 C17 C18 29.5(6)
C15 C16 C17 C18 -97.7(5)
C16 C17 C18 C19 -76.1(5)
C17 C18 C19 C24 -91.0(5)
C17 C18 C19 C20 87.4(4)
C24 C19 C20 C23 -17.3(5)
C18 C19 C20 C23 164.4(3)
C24 C19 C20 C21 -131.8(4)
C18 C19 C20 C21 49.9(4)
C24 C19 C20 C11 106.6(4)
C18 C19 C20 C11 -71.7(4)
C12 C11 C20 C19 65.1(4)
C10 C11 C20 C19 -55.0(4)
C22 C11 C20 C19 -176.0(3)
C12 C11 C20 C23 -175.3(3)
C10 C11 C20 C23 64.6(4)
C22 C11 C20 C23 -56.3(4)
C12 C11 C20 C21 -55.3(4)
C10 C11 C20 C21 -175.4(3)
C22 C11 C20 C21 63.6(4)
C12 C11 C22 O2 -164.6(3)
C10 C11 C22 O2 -47.2(4)
C20 C11 C22 O2 75.0(4)
C19 C20 C23 O1 -166.6(3)
C21 C20 C23 O1 -50.0(4)
C11 C20 C23 O1 72.8(4)
